data_7020600
loop_
_publ_author_name
'Lucas, Stephanie J.'
'Lord, Rianne M.'
'Wilson, Rachel L.'
'Phillips, Roger M.'
'Sridharan, Visuvanathar'
'McGowan, Patrick C.'

_publ_section_title
;
 Synthesis of iridium and ruthenium complexes with (N,N), (N,O) and (O,O)
 coordinating bidentate ligands as potential anti-cancer agents.
;
_journal_issue 45
_journal_name_full 'Dalton transactions (Cambridge, England : 2003)'
_journal_page_first 13800
_journal_page_last 13802
_journal_paper_doi 10.1039/c2dt32104a
_journal_volume 41
_journal_year 2012
_chemical_formula_moiety 'C26 H27 Cl F N O Ru'
_chemical_formula_sum 'C26 H27 Cl F N O Ru'
_chemical_formula_weight 525.01
_chemical_name_systematic
;
?
;
_space_group_IT_number 2
_symmetry_cell_setting triclinic
_symmetry_space_group_name_Hall '-P 1'
_symmetry_space_group_name_H-M 'P -1'
_atom_sites_solution_hydrogens geom
_atom_sites_solution_primary direct
_atom_sites_solution_secondary difmap
_audit_creation_method SHELXL-97
_cell_angle_alpha 100.643(2)
_cell_angle_beta 102.502(2)
_cell_angle_gamma 104.424(2)
_cell_formula_units_Z 2
_cell_length_a 9.8410(5)
_cell_length_b 10.4805(6)
_cell_length_c 12.3289(7)
_cell_measurement_reflns_used 8144
_cell_measurement_temperature 150(2)
_cell_measurement_theta_max 30.4825
_cell_measurement_theta_min 2.5425
_cell_volume 1163.39(11)
_computing_cell_refinement 'APEX 2 software, Bruker Nonius 2004'
_computing_data_collection 'APEX 2 software, Bruker Nonius 2004'
_computing_data_reduction 'SAINT, Bruker Nonius 2004'
_computing_molecular_graphics 'ORTEX (McArdle, 1995)'
_computing_publication_material 'local program'
_computing_structure_refinement 'SHELXL-97 (Sheldrick, 1997)'
_computing_structure_solution 'SHELXS-97 (Sheldrick, 1990)'
_diffrn_ambient_temperature 150(2)
_diffrn_detector_area_resol_mean '120 microns'
_diffrn_measured_fraction_theta_full 0.984
_diffrn_measured_fraction_theta_max 0.958
_diffrn_measurement_device_type 'Bruker X8 Apex diffractometer'
_diffrn_measurement_method 'Rotation images'
_diffrn_radiation_monochromator graphite
_diffrn_radiation_source 'rotating anode'
_diffrn_radiation_type MoK\a
_diffrn_radiation_wavelength 0.71073
_diffrn_reflns_av_R_equivalents 0.0326
_diffrn_reflns_av_sigmaI/netI 0.0325
_diffrn_reflns_limit_h_max 12
_diffrn_reflns_limit_h_min -14
_diffrn_reflns_limit_k_max 13
_diffrn_reflns_limit_k_min -14
_diffrn_reflns_limit_l_max 17
_diffrn_reflns_limit_l_min -17
_diffrn_reflns_number 19953
_diffrn_reflns_theta_full 25.00
_diffrn_reflns_theta_max 30.55
_diffrn_reflns_theta_min 3.14
_diffrn_standards_decay_% 0
_diffrn_standards_interval_count 0
_diffrn_standards_interval_time 0
_diffrn_standards_number 0
_exptl_absorpt_coefficient_mu 0.814
_exptl_absorpt_correction_T_max 0.9100
_exptl_absorpt_correction_T_min 0.8693
_exptl_absorpt_correction_type multi-scan
_exptl_absorpt_process_details
;
Sheldrick, G.M. (2002). SADABS v. 2.03. University of Gottingen, Germany.
;
_exptl_crystal_colour orange
_exptl_crystal_density_diffrn 1.499
_exptl_crystal_density_method 'not measured'
_exptl_crystal_description fragment
_exptl_crystal_F_000 536
_exptl_crystal_size_max 0.18
_exptl_crystal_size_mid 0.15
_exptl_crystal_size_min 0.12
_refine_diff_density_max 2.241
_refine_diff_density_min -0.636
_refine_diff_density_rms 0.084
_refine_ls_extinction_method none
_refine_ls_goodness_of_fit_ref 1.037
_refine_ls_hydrogen_treatment constr
_refine_ls_matrix_type full
_refine_ls_number_parameters 284
_refine_ls_number_reflns 6819
_refine_ls_number_restraints 0
_refine_ls_restrained_S_all 1.037
_refine_ls_R_factor_all 0.0328
_refine_ls_R_factor_gt 0.0289
_refine_ls_shift/su_max 0.001
_refine_ls_shift/su_mean 0.000
_refine_ls_structure_factor_coef Fsqd
_refine_ls_weighting_details 'calc w=1/[\s^2^(Fo^2^)+(0.0440P)^2^+0.7204P] where P=(Fo^2^+2Fc^2^)/3'
_refine_ls_weighting_scheme calc
_refine_ls_wR_factor_gt 0.0805
_refine_ls_wR_factor_ref 0.0832
_reflns_number_gt 6192
_reflns_number_total 6819
_reflns_threshold_expression >2sigma(I)
_cod_data_source_file c2dt32104a.txt
_cod_data_source_block 2
_cod_depositor_comments
;
The following automatic conversions were performed:

'_symmetry_cell_setting' value 'Triclinic' changed to 'triclinic'
according to /home/saulius/struct/CIF-dictionaries/cif_core.dic
dictionary named 'cif_core.dic' version 2.4.2 from 2011-04-26.

Automatic conversion script
Id: cif_fix_values 1891 2012-01-12 08:04:46Z andrius 
;
_cod_original_sg_symbol_H-M P-1
_cod_database_code 7020600

loop_
_symmetry_equiv_pos_as_xyz
'x, y, z'
'-x, -y, -z'

loop_
_atom_site_label
_atom_site_type_symbol
_atom_site_fract_x
_atom_site_fract_y
_atom_site_fract_z
_atom_site_U_iso_or_equiv
_atom_site_adp_type
_atom_site_occupancy
_atom_site_symmetry_multiplicity
_atom_site_calc_flag
_atom_site_refinement_flags
Ru1 Ru 0.527291(15) 0.132765(14) 0.325257(11) 0.01890(5) Uani 1 1 d .
Cl1 Cl 0.32042(5) 0.17000(5) 0.39095(4) 0.02542(10) Uani 1 1 d .
F1 F 0.9729(2) 0.6921(2) 0.89983(15) 0.0686(5) Uani 1 1 d .
O1 O 0.65677(15) 0.23567(13) 0.48949(11) 0.0232(3) Uani 1 1 d .
N1 N 0.54296(18) 0.32088(16) 0.28706(13) 0.0221(3) Uani 1 1 d .
C25 C 0.9369(3) 0.2111(3) 0.3591(3) 0.0487(6) Uani 1 1 d .
H25C H 0.9416 0.2000 0.2794 0.073 Uiso 1 1 calc R
H25A H 1.0360 0.2401 0.4106 0.073 Uiso 1 1 calc R
H25B H 0.8885 0.2801 0.3776 0.073 Uiso 1 1 calc R
C11 C 0.8126(2) 0.4106(2) 0.64764(16) 0.0249(4) Uani 1 1 d .
C8 C 0.5961(2) 0.44105(19) 0.36097(16) 0.0244(4) Uani 1 1 d .
C6 C 0.3412(2) 0.2643(2) 0.11371(17) 0.0304(4) Uani 1 1 d .
H6 H 0.2739 0.2413 0.1569 0.037 Uiso 1 1 calc R
C1 C 0.4903(2) 0.31388(19) 0.16757(16) 0.0249(4) Uani 1 1 d .
C10 C 0.7034(2) 0.36590(19) 0.53136(15) 0.0217(3) Uani 1 1 d .
C9 C 0.6687(2) 0.4625(2) 0.47828(16) 0.0267(4) Uani 1 1 d .
H9 H 0.6963 0.5527 0.5250 0.032 Uiso 1 1 calc R
C22 C 0.5870(2) -0.04895(19) 0.35431(16) 0.0252(4) Uani 1 1 d .
H21 H 0.6201 -0.0750 0.4227 0.030 Uiso 1 1 calc R
C5 C 0.2916(3) 0.2487(2) -0.00388(19) 0.0374(5) Uani 1 1 d .
H5 H 0.1898 0.2153 -0.0408 0.045 Uiso 1 1 calc R
C4 C 0.3885(3) 0.2813(2) -0.06752(18) 0.0396(5) Uani 1 1 d .
H4 H 0.3536 0.2693 -0.1480 0.047 Uiso 1 1 calc R
C18 C 0.3840(2) -0.0541(2) 0.19503(17) 0.0296(4) Uani 1 1 d .
C7 C 0.5878(3) 0.5689(2) 0.32251(18) 0.0341(5) Uani 1 1 d .
H7B H 0.6735 0.6038 0.2960 0.051 Uiso 1 1 calc R
H7C H 0.5857 0.6380 0.3870 0.051 Uiso 1 1 calc R
H7A H 0.4990 0.5476 0.2596 0.051 Uiso 1 1 calc R
C21 C 0.6916(2) 0.02979(19) 0.30825(16) 0.0246(4) Uani 1 1 d .
C2 C 0.5881(3) 0.3477(2) 0.10392(18) 0.0321(4) Uani 1 1 d .
H2 H 0.6900 0.3819 0.1406 0.038 Uiso 1 1 calc R
C24 C 0.8513(2) 0.0768(2) 0.37386(19) 0.0314(4) Uani 1 1 d .
H24 H 0.8570 0.0891 0.4573 0.038 Uiso 1 1 calc R
C13 C 1.0037(3) 0.3679(3) 0.78290(19) 0.0408(5) Uani 1 1 d .
H13 H 1.0616 0.3107 0.8018 0.049 Uiso 1 1 calc R
C15 C 0.9419(3) 0.5698(3) 0.82750(19) 0.0411(6) Uani 1 1 d .
C3 C 0.5366(3) 0.3315(2) -0.01391(19) 0.0382(5) Uani 1 1 d .
H3 H 0.6034 0.3549 -0.0575 0.046 Uiso 1 1 calc R
C23 C 0.4377(2) -0.08780(19) 0.30038(18) 0.0283(4) Uani 1 1 d .
H22 H 0.3707 -0.1373 0.3339 0.034 Uiso 1 1 calc R
C12 C 0.8972(2) 0.3282(2) 0.67804(18) 0.0339(5) Uani 1 1 d .
H12 H 0.8823 0.2432 0.6265 0.041 Uiso 1 1 calc R
C26 C 0.9185(3) -0.0370(3) 0.3395(2) 0.0420(6) Uani 1 1 d .
H26B H 0.8661 -0.1202 0.3564 0.063 Uiso 1 1 calc R
H26C H 1.0215 -0.0089 0.3829 0.063 Uiso 1 1 calc R
H26A H 0.9105 -0.0543 0.2571 0.063 Uiso 1 1 calc R
C20 C 0.6395(2) 0.0625(2) 0.20413(16) 0.0269(4) Uani 1 1 d .
H20 H 0.7063 0.1134 0.1712 0.032 Uiso 1 1 calc R
C19 C 0.4867(2) 0.0193(2) 0.14816(16) 0.0286(4) Uani 1 1 d .
H19 H 0.4535 0.0406 0.0774 0.034 Uiso 1 1 calc R
C16 C 0.8358(3) 0.5347(2) 0.72441(18) 0.0351(5) Uani 1 1 d .
H16 H 0.7798 0.5937 0.7062 0.042 Uiso 1 1 calc R
C14 C 1.0256(2) 0.4906(3) 0.85994(18) 0.0371(5) Uani 1 1 d .
H14 H 1.0962 0.5181 0.9325 0.044 Uiso 1 1 calc R
C17 C 0.2231(3) -0.0913(3) 0.1388(2) 0.0439(6) Uani 1 1 d .
H17C H 0.2068 -0.0451 0.0772 0.066 Uiso 1 1 calc R
H17B H 0.1739 -0.0631 0.1959 0.066 Uiso 1 1 calc R
H17A H 0.1838 -0.1901 0.1067 0.066 Uiso 1 1 calc R

loop_
_atom_site_aniso_label
_atom_site_aniso_U_11
_atom_site_aniso_U_22
_atom_site_aniso_U_33
_atom_site_aniso_U_23
_atom_site_aniso_U_13
_atom_site_aniso_U_12
Ru1 0.02196(8) 0.02040(8) 0.01295(8) 0.00320(5) 0.00242(5) 0.00672(5)
Cl1 0.0258(2) 0.0303(2) 0.0219(2) 0.00702(17) 0.00731(16) 0.01062(18)
F1 0.0715(12) 0.0646(11) 0.0435(9) -0.0191(8) -0.0114(8) 0.0223(10)
O1 0.0279(7) 0.0232(6) 0.0151(6) 0.0029(5) 0.0000(5) 0.0083(5)
N1 0.0267(8) 0.0242(7) 0.0144(7) 0.0065(6) 0.0026(6) 0.0072(6)
C25 0.0311(12) 0.0368(12) 0.0726(19) 0.0101(12) 0.0086(12) 0.0081(10)
C11 0.0245(9) 0.0290(9) 0.0162(8) 0.0049(7) 0.0030(7) 0.0020(7)
C8 0.0295(9) 0.0228(8) 0.0189(8) 0.0069(7) 0.0043(7) 0.0056(7)
C6 0.0345(11) 0.0349(10) 0.0202(9) 0.0066(8) 0.0020(8) 0.0126(9)
C1 0.0332(10) 0.0239(8) 0.0165(8) 0.0059(7) 0.0034(7) 0.0091(7)
C10 0.0221(8) 0.0258(8) 0.0144(7) 0.0032(6) 0.0032(6) 0.0055(7)
C9 0.0332(10) 0.0224(8) 0.0184(8) 0.0031(7) 0.0007(7) 0.0045(7)
C22 0.0346(10) 0.0206(8) 0.0215(8) 0.0053(7) 0.0065(7) 0.0111(7)
C5 0.0436(13) 0.0396(12) 0.0229(10) 0.0064(9) -0.0053(9) 0.0152(10)
C4 0.0658(16) 0.0359(11) 0.0150(9) 0.0080(8) 0.0033(9) 0.0174(11)
C18 0.0328(10) 0.0252(9) 0.0220(9) -0.0047(7) -0.0007(8) 0.0079(8)
C7 0.0518(13) 0.0250(9) 0.0212(9) 0.0075(7) 0.0038(9) 0.0085(9)
C21 0.0279(9) 0.0237(8) 0.0235(9) 0.0033(7) 0.0057(7) 0.0129(7)
C2 0.0404(12) 0.0320(10) 0.0219(9) 0.0076(8) 0.0081(8) 0.0073(9)
C24 0.0288(10) 0.0325(10) 0.0321(11) 0.0047(8) 0.0050(8) 0.0135(8)
C13 0.0317(11) 0.0583(15) 0.0264(11) 0.0081(10) -0.0016(9) 0.0133(11)
C15 0.0477(14) 0.0390(12) 0.0198(10) -0.0036(8) -0.0024(9) 0.0017(10)
C3 0.0583(15) 0.0365(11) 0.0216(10) 0.0106(8) 0.0153(10) 0.0116(11)
C23 0.0333(10) 0.0208(8) 0.0265(9) 0.0013(7) 0.0072(8) 0.0051(8)
C12 0.0313(11) 0.0423(12) 0.0231(10) 0.0032(8) -0.0007(8) 0.0130(9)
C26 0.0347(12) 0.0417(13) 0.0482(14) 0.0040(11) 0.0040(10) 0.0209(10)
C20 0.0353(10) 0.0290(9) 0.0205(9) 0.0051(7) 0.0111(8) 0.0147(8)
C19 0.0397(11) 0.0309(9) 0.0148(8) 0.0003(7) 0.0042(7) 0.0169(9)
C16 0.0421(12) 0.0328(10) 0.0218(9) 0.0017(8) -0.0017(8) 0.0088(9)
C14 0.0290(10) 0.0529(13) 0.0175(9) 0.0081(9) -0.0010(8) -0.0014(9)
C17 0.0340(12) 0.0397(12) 0.0398(13) -0.0055(10) -0.0067(10) 0.0053(10)

loop_
_atom_type_symbol
_atom_type_description
_atom_type_scat_dispersion_real
_atom_type_scat_dispersion_imag
_atom_type_scat_source
C C 0.0033 0.0016 'International Tables Vol C Tables 4.2.6.8 and 6.1.1.4'
H H 0.0000 0.0000 'International Tables Vol C Tables 4.2.6.8 and 6.1.1.4'
Cl Cl 0.1484 0.1585 'International Tables Vol C Tables 4.2.6.8 and 6.1.1.4'
F F 0.0171 0.0103 'International Tables Vol C Tables 4.2.6.8 and 6.1.1.4'
N N 0.0061 0.0033 'International Tables Vol C Tables 4.2.6.8 and 6.1.1.4'
O O 0.0106 0.0060 'International Tables Vol C Tables 4.2.6.8 and 6.1.1.4'
Ru Ru -1.2594 0.8363 'International Tables Vol C Tables 4.2.6.8 and 6.1.1.4'

loop_
_geom_angle_atom_site_label_1
_geom_angle_atom_site_label_2
_geom_angle_atom_site_label_3
_geom_angle
O1 Ru1 N1 88.40(6)
O1 Ru1 C20 116.09(7)
N1 Ru1 C20 95.71(7)
O1 Ru1 C21 87.78(6)
N1 Ru1 C21 121.50(7)
C20 Ru1 C21 37.88(7)
O1 Ru1 C19 154.34(7)
N1 Ru1 C19 95.20(7)
C20 Ru1 C19 38.30(8)
C21 Ru1 C19 68.67(7)
O1 Ru1 C22 88.09(6)
N1 Ru1 C22 159.68(7)
C20 Ru1 C22 68.10(7)
C21 Ru1 C22 38.35(7)
C19 Ru1 C22 79.75(7)
O1 Ru1 C23 114.32(7)
N1 Ru1 C23 156.32(7)
C20 Ru1 C23 80.69(8)
C21 Ru1 C23 68.63(8)
C19 Ru1 C23 67.46(8)
C22 Ru1 C23 37.04(8)
O1 Ru1 C18 152.28(7)
N1 Ru1 C18 118.91(7)
C20 Ru1 C18 68.82(8)
C21 Ru1 C18 81.88(8)
C19 Ru1 C18 37.31(8)
C22 Ru1 C18 67.95(8)
C23 Ru1 C18 38.00(8)
O1 Ru1 Cl1 87.14(4)
N1 Ru1 Cl1 83.65(5)
C20 Ru1 Cl1 156.76(6)
C21 Ru1 Cl1 154.18(5)
C19 Ru1 Cl1 118.50(6)
C22 Ru1 Cl1 116.14(6)
C23 Ru1 Cl1 90.60(6)
C18 Ru1 Cl1 91.07(6)
C10 O1 Ru1 126.53(12)
C8 N1 C1 118.83(16)
C8 N1 Ru1 126.41(12)
C1 N1 Ru1 114.76(12)
C24 C25 H25C 109.5
C24 C25 H25A 109.5
H25C C25 H25A 109.5
C24 C25 H25B 109.5
H25C C25 H25B 109.5
H25A C25 H25B 109.5
C12 C11 C16 118.70(18)
C12 C11 C10 118.99(18)
C16 C11 C10 122.26(19)
N1 C8 C9 123.99(17)
N1 C8 C7 120.69(17)
C9 C8 C7 115.27(17)
C5 C6 C1 119.5(2)
C5 C6 H6 120.3
C1 C6 H6 120.3
C2 C1 C6 119.95(18)
C2 C1 N1 120.14(18)
C6 C1 N1 119.77(18)
O1 C10 C9 126.66(17)
O1 C10 C11 113.87(16)
C9 C10 C11 119.38(17)
C10 C9 C8 126.57(18)
C10 C9 H9 116.7
C8 C9 H9 116.7
C23 C22 C21 121.18(18)
C23 C22 Ru1 71.49(11)
C21 C22 Ru1 70.28(10)
C23 C22 H21 119.4
C21 C22 H21 119.4
Ru1 C22 H21 131.8
C4 C5 C6 120.7(2)
C4 C5 H5 119.6
C6 C5 H5 119.6
C5 C4 C3 119.8(2)
C5 C4 H4 120.1
C3 C4 H4 120.1
C19 C18 C23 117.79(19)
C19 C18 C17 121.0(2)
C23 C18 C17 121.2(2)
C19 C18 Ru1 70.33(11)
C23 C18 Ru1 70.46(11)
C17 C18 Ru1 128.63(15)
C8 C7 H7B 109.5
C8 C7 H7C 109.5
H7B C7 H7C 109.5
C8 C7 H7A 109.5
H7B C7 H7A 109.5
H7C C7 H7A 109.5
C20 C21 C22 118.11(18)
C20 C21 C24 122.75(19)
C22 C21 C24 119.13(18)
C20 C21 Ru1 70.61(11)
C22 C21 Ru1 71.37(11)
C24 C21 Ru1 128.07(13)
C1 C2 C3 119.9(2)
C1 C2 H2 120.1
C3 C2 H2 120.1
C21 C24 C25 114.16(19)
C21 C24 C26 108.52(18)
C25 C24 C26 111.5(2)
C21 C24 H24 107.5
C25 C24 H24 107.5
C26 C24 H24 107.5
C14 C13 C12 120.3(2)
C14 C13 H13 119.8
C12 C13 H13 119.8
F1 C15 C14 116.0(2)
F1 C15 C16 119.6(2)
C14 C15 C16 124.2(2)
C4 C3 C2 120.2(2)
C4 C3 H3 119.9
C2 C3 H3 119.9
C22 C23 C18 120.97(19)
C22 C23 Ru1 71.47(11)
C18 C23 Ru1 71.54(11)
C22 C23 H22 119.5
C18 C23 H22 119.5
Ru1 C23 H22 130.1
C11 C12 C13 121.0(2)
C11 C12 H12 119.5
C13 C12 H12 119.5
C24 C26 H26B 109.5
C24 C26 H26C 109.5
H26B C26 H26C 109.5
C24 C26 H26A 109.5
H26B C26 H26A 109.5
H26C C26 H26A 109.5
C21 C20 C19 120.19(19)
C21 C20 Ru1 71.51(11)
C19 C20 Ru1 71.40(11)
C21 C20 H20 119.9
C19 C20 H20 119.9
Ru1 C20 H20 129.6
C18 C19 C20 121.71(18)
C18 C19 Ru1 72.36(11)
C20 C19 Ru1 70.30(11)
C18 C19 H19 119.1
C20 C19 H19 119.1
Ru1 C19 H19 131.1
C15 C16 C11 118.4(2)
C15 C16 H16 120.8
C11 C16 H16 120.8
C15 C14 C13 117.4(2)
C15 C14 H14 121.3
C13 C14 H14 121.3
C18 C17 H17C 109.5
C18 C17 H17B 109.5
H17C C17 H17B 109.5
C18 C17 H17A 109.5
H17C C17 H17A 109.5
H17B C17 H17A 109.5

loop_
_geom_bond_atom_site_label_1
_geom_bond_atom_site_label_2
_geom_bond_distance
Ru1 O1 2.0684(13)
Ru1 N1 2.0870(16)
Ru1 C20 2.1691(19)
Ru1 C21 2.1808(19)
Ru1 C19 2.1835(18)
Ru1 C22 2.1953(18)
Ru1 C23 2.196(2)
Ru1 C18 2.2099(19)
Ru1 Cl1 2.4384(5)
F1 C15 1.340(3)
O1 C10 1.290(2)
N1 C8 1.316(2)
N1 C1 1.433(2)
C25 C24 1.514(3)
C25 H25C 0.9800
C25 H25A 0.9800
C25 H25B 0.9800
C11 C12 1.387(3)
C11 C16 1.394(3)
C11 C10 1.505(2)
C8 C9 1.416(3)
C8 C7 1.516(3)
C6 C5 1.390(3)
C6 C1 1.391(3)
C6 H6 0.9500
C1 C2 1.388(3)
C10 C9 1.374(3)
C9 H9 0.9500
C22 C23 1.395(3)
C22 C21 1.437(3)
C22 H21 0.9500
C5 C4 1.380(4)
C5 H5 0.9500
C4 C3 1.382(4)
C4 H4 0.9500
C18 C19 1.406(3)
C18 C23 1.434(3)
C18 C17 1.502(3)
C7 H7B 0.9800
C7 H7C 0.9800
C7 H7A 0.9800
C21 C20 1.412(3)
C21 C24 1.511(3)
C2 C3 1.394(3)
C2 H2 0.9500
C24 C26 1.538(3)
C24 H24 1.0000
C13 C14 1.387(4)
C13 C12 1.393(3)
C13 H13 0.9500
C15 C14 1.359(4)
C15 C16 1.380(3)
C3 H3 0.9500
C23 H22 0.9500
C12 H12 0.9500
C26 H26B 0.9800
C26 H26C 0.9800
C26 H26A 0.9800
C20 C19 1.428(3)
C20 H20 0.9500
C19 H19 0.9500
C16 H16 0.9500
C14 H14 0.9500
C17 H17C 0.9800
C17 H17B 0.9800
C17 H17A 0.9800

loop_
_geom_torsion_atom_site_label_1
_geom_torsion_atom_site_label_2
_geom_torsion_atom_site_label_3
_geom_torsion_atom_site_label_4
_geom_torsion
N1 Ru1 O1 C10 4.58(16)
C20 Ru1 O1 C10 100.16(16)
C21 Ru1 O1 C10 126.19(16)
C19 Ru1 O1 C10 103.3(2)
C22 Ru1 O1 C10 164.57(16)
C23 Ru1 O1 C10 -168.50(15)
C18 Ru1 O1 C10 -166.00(16)
Cl1 Ru1 O1 C10 -79.13(15)
O1 Ru1 N1 C8 -10.77(17)
C20 Ru1 N1 C8 -126.83(17)
C21 Ru1 N1 C8 -97.18(18)
C19 Ru1 N1 C8 -165.31(18)
C22 Ru1 N1 C8 -90.9(2)
C23 Ru1 N1 C8 153.36(19)
C18 Ru1 N1 C8 164.24(16)
Cl1 Ru1 N1 C8 76.53(17)
O1 Ru1 N1 C1 168.81(14)
C20 Ru1 N1 C1 52.75(14)
C21 Ru1 N1 C1 82.40(15)
C19 Ru1 N1 C1 14.27(15)
C22 Ru1 N1 C1 88.7(2)
C23 Ru1 N1 C1 -27.1(3)
C18 Ru1 N1 C1 -16.18(16)
Cl1 Ru1 N1 C1 -103.89(13)
C1 N1 C8 C9 -171.24(19)
Ru1 N1 C8 C9 8.3(3)
C1 N1 C8 C7 6.2(3)
Ru1 N1 C8 C7 -174.24(15)
C5 C6 C1 C2 0.2(3)
C5 C6 C1 N1 -175.47(19)
C8 N1 C1 C2 75.3(3)
Ru1 N1 C1 C2 -104.30(19)
C8 N1 C1 C6 -109.0(2)
Ru1 N1 C1 C6 71.4(2)
Ru1 O1 C10 C9 4.7(3)
Ru1 O1 C10 C11 -171.78(12)
C12 C11 C10 O1 26.4(3)
C16 C11 C10 O1 -156.1(2)
C12 C11 C10 C9 -150.4(2)
C16 C11 C10 C9 27.1(3)
O1 C10 C9 C8 -11.8(4)
C11 C10 C9 C8 164.6(2)
N1 C8 C9 C10 4.5(4)
C7 C8 C9 C10 -173.1(2)
O1 Ru1 C22 C23 136.74(12)
N1 Ru1 C22 C23 -143.09(18)
C20 Ru1 C22 C23 -104.07(13)
C21 Ru1 C22 C23 -134.42(17)
C19 Ru1 C22 C23 -65.96(13)
C18 Ru1 C22 C23 -28.98(12)
Cl1 Ru1 C22 C23 50.87(12)
O1 Ru1 C22 C21 -88.84(11)
N1 Ru1 C22 C21 -8.7(2)
C20 Ru1 C22 C21 30.35(11)
C19 Ru1 C22 C21 68.46(12)
C23 Ru1 C22 C21 134.42(17)
C18 Ru1 C22 C21 105.44(13)
Cl1 Ru1 C22 C21 -174.71(9)
C1 C6 C5 C4 0.3(3)
C6 C5 C4 C3 -0.7(4)
O1 Ru1 C18 C19 -134.41(15)
N1 Ru1 C18 C19 56.36(14)
C20 Ru1 C18 C19 -28.35(12)
C21 Ru1 C18 C19 -65.24(12)
C22 Ru1 C18 C19 -102.41(13)
C23 Ru1 C18 C19 -130.71(18)
Cl1 Ru1 C18 C19 139.70(11)
O1 Ru1 C18 C23 -3.7(2)
N1 Ru1 C18 C23 -172.93(11)
C20 Ru1 C18 C23 102.36(13)
C21 Ru1 C18 C23 65.47(13)
C19 Ru1 C18 C23 130.71(18)
C22 Ru1 C18 C23 28.30(12)
Cl1 Ru1 C18 C23 -89.60(12)
O1 Ru1 C18 C17 111.1(2)
N1 Ru1 C18 C17 -58.1(2)
C20 Ru1 C18 C17 -142.9(2)
C21 Ru1 C18 C17 -179.7(2)
C19 Ru1 C18 C17 -114.5(3)
C22 Ru1 C18 C17 143.1(2)
C23 Ru1 C18 C17 114.8(3)
Cl1 Ru1 C18 C17 25.2(2)
C23 C22 C21 C20 -2.4(3)
Ru1 C22 C21 C20 -54.74(15)
C23 C22 C21 C24 176.18(18)
Ru1 C22 C21 C24 123.85(17)
C23 C22 C21 Ru1 52.34(16)
O1 Ru1 C21 C20 -140.05(12)
N1 Ru1 C21 C20 -53.29(14)
C19 Ru1 C21 C20 29.52(12)
C22 Ru1 C21 C20 130.22(17)
C23 Ru1 C21 C20 102.71(13)
C18 Ru1 C21 C20 65.74(13)
Cl1 Ru1 C21 C20 141.17(12)
O1 Ru1 C21 C22 89.72(11)
N1 Ru1 C21 C22 176.48(10)
C20 Ru1 C21 C22 -130.22(17)
C19 Ru1 C21 C22 -100.70(12)
C23 Ru1 C21 C22 -27.51(11)
C18 Ru1 C21 C22 -64.48(12)
Cl1 Ru1 C21 C22 10.95(19)
O1 Ru1 C21 C24 -23.13(18)
N1 Ru1 C21 C24 63.6(2)
C20 Ru1 C21 C24 116.9(2)
C19 Ru1 C21 C24 146.4(2)
C22 Ru1 C21 C24 -112.9(2)
C23 Ru1 C21 C24 -140.4(2)
C18 Ru1 C21 C24 -177.34(19)
Cl1 Ru1 C21 C24 -101.9(2)
C6 C1 C2 C3 -0.2(3)
N1 C1 C2 C3 175.44(19)
C20 C21 C24 C25 29.7(3)
C22 C21 C24 C25 -148.8(2)
Ru1 C21 C24 C25 -60.4(3)
C20 C21 C24 C26 -95.2(2)
C22 C21 C24 C26 86.3(2)
Ru1 C21 C24 C26 174.64(16)
C5 C4 C3 C2 0.7(4)
C1 C2 C3 C4 -0.3(3)
C21 C22 C23 C18 2.0(3)
Ru1 C22 C23 C18 53.80(17)
C21 C22 C23 Ru1 -51.80(16)
C19 C18 C23 C22 0.0(3)
C17 C18 C23 C22 -177.80(19)
Ru1 C18 C23 C22 -53.77(17)
C19 C18 C23 Ru1 53.79(16)
C17 C18 C23 Ru1 -124.03(19)
O1 Ru1 C23 C22 -48.73(13)
N1 Ru1 C23 C22 148.72(16)
C20 Ru1 C23 C22 65.78(12)
C21 Ru1 C23 C22 28.42(11)
C19 Ru1 C23 C22 103.32(13)
C18 Ru1 C23 C22 133.16(18)
Cl1 Ru1 C23 C22 -135.86(11)
O1 Ru1 C23 C18 178.11(11)
N1 Ru1 C23 C18 15.6(2)
C20 Ru1 C23 C18 -67.37(13)
C21 Ru1 C23 C18 -104.74(13)
C19 Ru1 C23 C18 -29.84(12)
C22 Ru1 C23 C18 -133.16(18)
Cl1 Ru1 C23 C18 90.98(12)
C16 C11 C12 C13 -0.2(3)
C10 C11 C12 C13 177.5(2)
C14 C13 C12 C11 1.0(4)
C22 C21 C20 C19 0.8(3)
C24 C21 C20 C19 -177.71(18)
Ru1 C21 C20 C19 -54.29(16)
C22 C21 C20 Ru1 55.11(15)
C24 C21 C20 Ru1 -123.42(18)
O1 Ru1 C20 C21 45.59(13)
N1 Ru1 C20 C21 136.61(12)
C19 Ru1 C20 C21 -132.23(18)
C22 Ru1 C20 C21 -30.70(11)
C23 Ru1 C20 C21 -67.01(12)
C18 Ru1 C20 C21 -104.55(13)
Cl1 Ru1 C20 C21 -136.20(13)
O1 Ru1 C20 C19 177.82(11)
N1 Ru1 C20 C19 -91.17(12)
C21 Ru1 C20 C19 132.23(18)
C22 Ru1 C20 C19 101.52(13)
C23 Ru1 C20 C19 65.22(12)
C18 Ru1 C20 C19 27.67(12)
Cl1 Ru1 C20 C19 -4.0(2)
C23 C18 C19 C20 -1.6(3)
C17 C18 C19 C20 176.21(19)
Ru1 C18 C19 C20 52.25(17)
C23 C18 C19 Ru1 -53.85(16)
C17 C18 C19 Ru1 123.97(19)
C21 C20 C19 C18 1.2(3)
Ru1 C20 C19 C18 -53.16(17)
C21 C20 C19 Ru1 54.34(16)
O1 Ru1 C19 C18 129.88(16)
N1 Ru1 C19 C18 -132.96(12)
C20 Ru1 C19 C18 134.40(18)
C21 Ru1 C19 C18 105.19(13)
C22 Ru1 C19 C18 66.91(13)
C23 Ru1 C19 C18 30.35(12)
Cl1 Ru1 C19 C18 -47.38(13)
O1 Ru1 C19 C20 -4.5(2)
N1 Ru1 C19 C20 92.63(12)
C21 Ru1 C19 C20 -29.21(12)
C22 Ru1 C19 C20 -67.50(12)
C23 Ru1 C19 C20 -104.05(13)
C18 Ru1 C19 C20 -134.40(18)
Cl1 Ru1 C19 C20 178.22(10)
F1 C15 C16 C11 175.8(2)
C14 C15 C16 C11 -0.4(4)
C12 C11 C16 C15 -0.1(3)
C10 C11 C16 C15 -177.6(2)
F1 C15 C14 C13 -175.2(2)
C16 C15 C14 C13 1.2(4)
C12 C13 C14 C15 -1.4(4)
